data_4349156
loop_
_publ_author_name
'Yuwen, Jing'
'Jiao, Yunzhe'
'Brennessel, William W.'
'Jones, William D.'

_publ_section_title
;
 Determination of Rhodium-Alkoxide Bond Strengths in Tp'Rh(PMe3)(OR)H.
;
_journal_issue 18
_journal_name_full 'Inorganic chemistry'
_journal_page_first 9482
_journal_page_last 9491
_journal_paper_doi 10.1021/acs.inorgchem.6b01992
_journal_volume 55
_journal_year 2016
_chemical_formula_moiety '0.79(C19 H34 B Br N6 O P Rh), 0.21(C18 H31 B Br2 N6 P Rh)'
_chemical_formula_sum 'C18.79 H33.37 B Br1.21 N6 O0.79 P Rh'
_chemical_formula_weight 597.38
_chemical_name_common jonyj31
_chemical_name_systematic
; 
 Tp'Rh(PMe3)(OH)Br 
;
_space_group_IT_number 14
_space_group_name_Hall '-P 2yn'
_space_group_name_H-M_alt 'P 1 21/n 1'
_symmetry_cell_setting monoclinic
_symmetry_space_group_name_H-M 'P 1 21/n 1'
_atom_sites_solution_hydrogens geom
_atom_sites_solution_primary direct
_atom_sites_solution_secondary difmap
_audit_creation_method SHELXL-97
_cell_angle_alpha 90.00
_cell_angle_beta 112.329(2)
_cell_angle_gamma 90.00
_cell_formula_units_Z 4
_cell_length_a 10.6905(12)
_cell_length_b 18.494(2)
_cell_length_c 13.2939(15)
_cell_measurement_reflns_used 3764
_cell_measurement_temperature 100.0(5)
_cell_measurement_theta_max 37.26
_cell_measurement_theta_min 2.37
_cell_volume 2431.3(5)
_computing_cell_refinement 'SAINT (Bruker, 2009)'
_computing_data_collection 'APEX2 (Bruker, 2011)'
_computing_data_reduction 'SAINT (Bruker, 2009)'
_computing_molecular_graphics 'SHELXTL (Sheldrick, 2008)'
_computing_publication_material 'SHELXTL (Sheldrick, 2008)'
_computing_structure_refinement 'SHELXL-97 (Sheldrick, 2008)'
_computing_structure_solution 'SIR97 (Altomare et al., 1999)'
_diffrn_ambient_temperature 100.0(5)
_diffrn_measured_fraction_theta_full 0.997
_diffrn_measured_fraction_theta_max 0.997
_diffrn_measurement_device_type 'Bruker SMART APEX II CCD Platform'
_diffrn_measurement_method 'area detector, \w scans per \f'
_diffrn_radiation_monochromator graphite
_diffrn_radiation_source 'fine-focus sealed tube'
_diffrn_radiation_type MoK\a
_diffrn_radiation_wavelength 0.71073
_diffrn_reflns_av_R_equivalents 0.0661
_diffrn_reflns_av_sigmaI/netI 0.0693
_diffrn_reflns_limit_h_max 18
_diffrn_reflns_limit_h_min -18
_diffrn_reflns_limit_k_max 31
_diffrn_reflns_limit_k_min -31
_diffrn_reflns_limit_l_max 22
_diffrn_reflns_limit_l_min -22
_diffrn_reflns_number 87776
_diffrn_reflns_theta_full 37.78
_diffrn_reflns_theta_max 37.78
_diffrn_reflns_theta_min 1.99
_diffrn_standards_number 0
_exptl_absorpt_coefficient_mu 2.778
_exptl_absorpt_correction_T_max 0.7316
_exptl_absorpt_correction_T_min 0.6347
_exptl_absorpt_correction_type multi-scan
_exptl_absorpt_process_details 'SADABS (Sheldrick, 2008)'
_exptl_crystal_colour orange
_exptl_crystal_density_diffrn 1.632
_exptl_crystal_density_method 'not measured'
_exptl_crystal_description block
_exptl_crystal_F_000 1207
_exptl_crystal_size_max 0.18
_exptl_crystal_size_mid 0.16
_exptl_crystal_size_min 0.12
_refine_diff_density_max 0.772
_refine_diff_density_min -1.028
_refine_diff_density_rms 0.118
_refine_ls_extinction_method none
_refine_ls_goodness_of_fit_ref 1.117
_refine_ls_hydrogen_treatment constr
_refine_ls_matrix_type full
_refine_ls_number_parameters 286
_refine_ls_number_reflns 13021
_refine_ls_number_restraints 3
_refine_ls_restrained_S_all 1.118
_refine_ls_R_factor_all 0.0736
_refine_ls_R_factor_gt 0.0396
_refine_ls_shift/su_max 0.001
_refine_ls_shift/su_mean 0.000
_refine_ls_structure_factor_coef Fsqd
_refine_ls_weighting_details 'calc w=1/[\s^2^(Fo^2^)+(0.0191P)^2^+1.6817P] where P=(Fo^2^+2Fc^2^)/3'
_refine_ls_weighting_scheme calc
_refine_ls_wR_factor_gt 0.0837
_refine_ls_wR_factor_ref 0.0887
_reflns_number_gt 8766
_reflns_number_total 13021
_reflns_threshold_expression >2sigma(I)
_cod_data_source_file ic6b01992_si_002.cif
_cod_data_source_block 2aBr
_cod_database_code 4349156

loop_
_symmetry_equiv_pos_as_xyz
'x, y, z'
'-x+1/2, y+1/2, -z+1/2'
'-x, -y, -z'
'x-1/2, -y-1/2, z-1/2'

loop_
_atom_site_label
_atom_site_type_symbol
_atom_site_fract_x
_atom_site_fract_y
_atom_site_fract_z
_atom_site_U_iso_or_equiv
_atom_site_adp_type
_atom_site_occupancy
_atom_site_symmetry_multiplicity
_atom_site_calc_flag
_atom_site_refinement_flags
_atom_site_disorder_assembly
_atom_site_disorder_group
Rh1 Rh 0.851995(16) 0.346365(9) 0.143176(13) 0.01537(4) Uani 1 1 d D . .
Br1 Br 0.80109(3) 0.305577(15) 0.30150(2) 0.01964(8) Uani 0.8584(14) 1 d PD A 1
O1 O 0.7842(3) 0.44455(16) 0.1480(2) 0.0239(2) Uani 0.6478(14) 1 d PD A 1
C16 C 0.6821(4) 0.4571(2) 0.1888(3) 0.0239(2) Uani 0.6478(14) 1 d PD A 1
H16A H 0.6399 0.5041 0.1631 0.036 Uiso 0.6478(14) 1 calc PR A 1
H16B H 0.7219 0.4569 0.2684 0.036 Uiso 0.6478(14) 1 calc PR A 1
H16C H 0.6136 0.4189 0.1631 0.036 Uiso 0.6478(14) 1 calc PR A 1
Br1' Br 0.74757(8) 0.46311(4) 0.16796(6) 0.0239(2) Uani 0.3522(14) 1 d PD A 5
O1' O 0.8435(12) 0.3027(6) 0.2753(6) 0.01964(8) Uani 0.1416(14) 1 d PD A 5
C16' C 0.7521(15) 0.3287(9) 0.3204(12) 0.01964(8) Uani 0.1416(14) 1 d PD A 5
H16D H 0.7565 0.2980 0.3817 0.029 Uiso 0.1416(14) 1 calc PR A 5
H16E H 0.6601 0.3277 0.2649 0.029 Uiso 0.1416(14) 1 calc PR A 5
H16F H 0.7761 0.3784 0.3458 0.029 Uiso 0.1416(14) 1 calc PR A 5
P1 P 0.64715(6) 0.30854(3) 0.02303(5) 0.01846(11) Uani 1 1 d . A .
N1 N 0.94112(19) 0.24294(10) 0.13800(15) 0.0188(4) Uani 1 1 d . A .
N2 N 1.06295(19) 0.24419(11) 0.12540(15) 0.0201(4) Uani 1 1 d . . .
N3 N 1.04958(18) 0.38384(10) 0.24574(15) 0.0180(3) Uani 1 1 d . A .
N4 N 1.15420(18) 0.36122(11) 0.21724(15) 0.0200(4) Uani 1 1 d . . .
N5 N 0.90721(18) 0.38643(10) 0.01927(15) 0.0182(3) Uani 1 1 d . A .
N6 N 1.02375(18) 0.35681(11) 0.01519(15) 0.0197(4) Uani 1 1 d . . .
B1 B 1.1242(3) 0.31630(15) 0.1133(2) 0.0208(5) Uani 1 1 d . A .
H1 H 1.2101 0.3077 0.1017 0.025 Uiso 1 1 calc R . .
C1 C 0.9149(2) 0.17248(13) 0.14777(19) 0.0220(4) Uani 1 1 d . . .
C2 C 1.0190(2) 0.13015(14) 0.14178(19) 0.0245(5) Uani 1 1 d . A .
H2 H 1.0256 0.0790 0.1468 0.029 Uiso 1 1 calc R . .
C3 C 1.1109(2) 0.17673(13) 0.12710(19) 0.0234(5) Uani 1 1 d . A .
C4 C 1.1037(2) 0.42504(13) 0.33455(18) 0.0209(4) Uani 1 1 d . . .
C5 C 1.2440(2) 0.42770(13) 0.36493(19) 0.0240(5) Uani 1 1 d . A .
H5 H 1.3069 0.4528 0.4254 0.029 Uiso 1 1 calc R . .
C6 C 1.2730(2) 0.38694(14) 0.29014(19) 0.0222(4) Uani 1 1 d . A .
C7 C 0.8600(2) 0.43398(13) -0.06289(18) 0.0207(4) Uani 1 1 d . . .
C8 C 0.9443(3) 0.43288(14) -0.1219(2) 0.0259(5) Uani 1 1 d . A .
H8 H 0.9334 0.4606 -0.1849 0.031 Uiso 1 1 calc R . .
C9 C 1.0451(2) 0.38445(14) -0.07162(19) 0.0239(5) Uani 1 1 d . A .
C10 C 0.7914(3) 0.14344(14) 0.1613(2) 0.0265(5) Uani 1 1 d . A .
H10A H 0.7670 0.1751 0.2101 0.040 Uiso 1 1 calc R . .
H10B H 0.8100 0.0947 0.1925 0.040 Uiso 1 1 calc R . .
H10C H 0.7164 0.1415 0.0903 0.040 Uiso 1 1 calc R . .
C11 C 1.2418(3) 0.16036(16) 0.1149(2) 0.0335(6) Uani 1 1 d . . .
H11A H 1.3159 0.1851 0.1722 0.050 Uiso 1 1 calc R A .
H11B H 1.2370 0.1772 0.0436 0.050 Uiso 1 1 calc R . .
H11C H 1.2579 0.1081 0.1208 0.050 Uiso 1 1 calc R . .
C12 C 1.0218(3) 0.46053(15) 0.3893(2) 0.0318(6) Uani 1 1 d . A .
H12A H 0.9664 0.4242 0.4067 0.048 Uiso 1 1 calc R . .
H12B H 0.9629 0.4971 0.3408 0.048 Uiso 1 1 calc R . .
H12C H 1.0822 0.4838 0.4564 0.048 Uiso 1 1 calc R . .
C13 C 1.4072(2) 0.36860(16) 0.2861(2) 0.0325(6) Uani 1 1 d . . .
H13A H 1.4185 0.3160 0.2882 0.049 Uiso 1 1 calc R A .
H13B H 1.4794 0.3903 0.3486 0.049 Uiso 1 1 calc R . .
H13C H 1.4117 0.3876 0.2187 0.049 Uiso 1 1 calc R . .
C14 C 0.7442(2) 0.48439(13) -0.0854(2) 0.0248(5) Uani 1 1 d . A .
H14A H 0.7064 0.4789 -0.0292 0.037 Uiso 1 1 calc R . .
H14B H 0.6743 0.4733 -0.1567 0.037 Uiso 1 1 calc R . .
H14C H 0.7753 0.5342 -0.0852 0.037 Uiso 1 1 calc R . .
C15 C 1.1618(3) 0.36320(17) -0.1005(2) 0.0382(7) Uani 1 1 d . . .
H15A H 1.1621 0.3927 -0.1616 0.057 Uiso 1 1 calc R A .
H15B H 1.1538 0.3120 -0.1211 0.057 Uiso 1 1 calc R . .
H15C H 1.2463 0.3709 -0.0377 0.057 Uiso 1 1 calc R . .
C17 C 0.5265(2) 0.37439(14) -0.0605(2) 0.0268(5) Uani 1 1 d . . .
H17A H 0.4382 0.3512 -0.0963 0.040 Uiso 1 1 calc R A .
H17B H 0.5579 0.3934 -0.1157 0.040 Uiso 1 1 calc R . .
H17C H 0.5184 0.4142 -0.0147 0.040 Uiso 1 1 calc R . .
C18 C 0.5357(2) 0.26111(14) 0.0756(2) 0.0258(5) Uani 1 1 d . . .
H18A H 0.4645 0.2364 0.0158 0.039 Uiso 1 1 calc R A .
H18B H 0.4945 0.2959 0.1094 0.039 Uiso 1 1 calc R . .
H18C H 0.5880 0.2255 0.1299 0.039 Uiso 1 1 calc R . .
C19 C 0.6689(2) 0.25298(14) -0.0812(2) 0.0249(5) Uani 1 1 d . . .
H19A H 0.5802 0.2369 -0.1325 0.037 Uiso 1 1 calc R A .
H19B H 0.7242 0.2107 -0.0474 0.037 Uiso 1 1 calc R . .
H19C H 0.7140 0.2812 -0.1200 0.037 Uiso 1 1 calc R . .

loop_
_atom_site_aniso_label
_atom_site_aniso_U_11
_atom_site_aniso_U_22
_atom_site_aniso_U_33
_atom_site_aniso_U_23
_atom_site_aniso_U_13
_atom_site_aniso_U_12
Rh1 0.01549(7) 0.01702(7) 0.01334(7) 0.00009(6) 0.00520(5) 0.00025(6)
Br1 0.01940(13) 0.02425(15) 0.01579(13) 0.00167(10) 0.00729(9) -0.00039(10)
O1 0.0295(4) 0.0215(4) 0.0218(3) -0.0012(2) 0.0109(2) 0.0056(3)
C16 0.0295(4) 0.0215(4) 0.0218(3) -0.0012(2) 0.0109(2) 0.0056(3)
Br1' 0.0295(4) 0.0215(4) 0.0218(3) -0.0012(2) 0.0109(2) 0.0056(3)
O1' 0.01940(13) 0.02425(15) 0.01579(13) 0.00167(10) 0.00729(9) -0.00039(10)
C16' 0.01940(13) 0.02425(15) 0.01579(13) 0.00167(10) 0.00729(9) -0.00039(10)
P1 0.0157(2) 0.0222(3) 0.0168(3) 0.0000(2) 0.0054(2) -0.0007(2)
N1 0.0186(8) 0.0197(9) 0.0182(8) -0.0016(7) 0.0070(7) 0.0002(7)
N2 0.0185(8) 0.0225(10) 0.0194(9) -0.0012(7) 0.0071(7) 0.0020(7)
N3 0.0188(8) 0.0187(9) 0.0161(8) 0.0000(7) 0.0061(7) -0.0005(7)
N4 0.0165(8) 0.0248(10) 0.0181(8) -0.0004(7) 0.0058(7) -0.0002(7)
N5 0.0186(8) 0.0207(9) 0.0150(8) -0.0008(7) 0.0061(7) -0.0016(7)
N6 0.0198(8) 0.0238(10) 0.0173(8) -0.0013(7) 0.0091(7) -0.0007(7)
B1 0.0179(10) 0.0254(13) 0.0199(11) -0.0011(10) 0.0079(9) -0.0004(9)
C1 0.0229(10) 0.0223(11) 0.0183(10) 0.0006(8) 0.0052(8) 0.0002(8)
C2 0.0288(11) 0.0207(11) 0.0210(11) -0.0008(9) 0.0062(9) 0.0032(9)
C3 0.0243(11) 0.0228(11) 0.0206(11) -0.0003(9) 0.0058(9) 0.0069(9)
C4 0.0238(10) 0.0203(11) 0.0182(10) -0.0003(8) 0.0074(8) -0.0024(8)
C5 0.0242(11) 0.0245(12) 0.0184(10) -0.0010(9) 0.0026(8) -0.0054(9)
C6 0.0179(9) 0.0262(12) 0.0197(10) 0.0017(9) 0.0038(8) -0.0002(8)
C7 0.0225(10) 0.0206(11) 0.0159(10) -0.0008(8) 0.0040(8) -0.0045(8)
C8 0.0318(12) 0.0278(13) 0.0200(11) 0.0017(9) 0.0119(9) -0.0038(10)
C9 0.0292(11) 0.0267(12) 0.0198(10) -0.0036(9) 0.0137(9) -0.0045(9)
C10 0.0285(11) 0.0231(12) 0.0278(12) 0.0018(9) 0.0104(10) -0.0025(9)
C11 0.0281(12) 0.0335(15) 0.0419(15) -0.0009(12) 0.0168(11) 0.0069(11)
C12 0.0367(14) 0.0300(14) 0.0312(13) -0.0116(11) 0.0156(11) -0.0054(11)
C13 0.0171(10) 0.0414(15) 0.0338(14) -0.0036(12) 0.0039(10) -0.0021(10)
C14 0.0229(10) 0.0239(12) 0.0255(12) 0.0015(9) 0.0069(9) -0.0017(9)
C15 0.0457(16) 0.0455(18) 0.0353(15) 0.0020(13) 0.0288(13) 0.0071(13)
C17 0.0195(10) 0.0303(13) 0.0259(12) 0.0023(10) 0.0033(9) 0.0003(9)
C18 0.0219(10) 0.0331(13) 0.0237(11) 0.0000(10) 0.0100(9) -0.0041(9)
C19 0.0229(10) 0.0290(13) 0.0220(11) -0.0032(9) 0.0076(9) -0.0021(9)

loop_
_atom_type_symbol
_atom_type_description
_atom_type_scat_dispersion_real
_atom_type_scat_dispersion_imag
_atom_type_scat_source
C C 0.0033 0.0016 'International Tables Vol C Tables 4.2.6.8 and 6.1.1.4'
H H 0.0000 0.0000 'International Tables Vol C Tables 4.2.6.8 and 6.1.1.4'
B B 0.0013 0.0007 'International Tables Vol C Tables 4.2.6.8 and 6.1.1.4'
N N 0.0061 0.0033 'International Tables Vol C Tables 4.2.6.8 and 6.1.1.4'
O O 0.0106 0.0060 'International Tables Vol C Tables 4.2.6.8 and 6.1.1.4'
P P 0.1023 0.0942 'International Tables Vol C Tables 4.2.6.8 and 6.1.1.4'
Br Br -0.2901 2.4595 'International Tables Vol C Tables 4.2.6.8 and 6.1.1.4'
Rh Rh -1.1178 0.9187 'International Tables Vol C Tables 4.2.6.8 and 6.1.1.4'

loop_
_geom_angle_atom_site_label_1
_geom_angle_atom_site_label_2
_geom_angle_atom_site_label_3
_geom_angle
O1 Rh1 O1' 102.0(4)
O1 Rh1 N5 85.17(11)
O1' Rh1 N5 167.0(3)
O1 Rh1 N3 88.11(10)
O1' Rh1 N3 86.2(3)
N5 Rh1 N3 83.20(7)
O1 Rh1 N1 175.31(10)
O1' Rh1 N1 80.5(4)
N5 Rh1 N1 91.66(7)
N3 Rh1 N1 88.08(7)
O1 Rh1 P1 92.20(9)
O1' Rh1 P1 98.2(3)
N5 Rh1 P1 92.32(5)
N3 Rh1 P1 175.47(5)
N1 Rh1 P1 91.38(5)
O1 Rh1 Br1 92.92(9)
O1' Rh1 Br1 11.1(3)
N5 Rh1 Br1 175.12(5)
N3 Rh1 Br1 92.25(5)
N1 Rh1 Br1 89.96(5)
P1 Rh1 Br1 92.244(18)
O1 Rh1 Br1' 9.13(9)
O1' Rh1 Br1' 93.6(3)
N5 Rh1 Br1' 94.10(6)
N3 Rh1 Br1' 91.05(5)
N1 Rh1 Br1' 174.03(5)
P1 Rh1 Br1' 89.95(2)
Br1 Rh1 Br1' 84.17(2)
C16 O1 Rh1 120.9(2)
C16' O1' Rh1 120.9(9)
O1' C16' H16D 109.5
O1' C16' H16E 109.5
H16D C16' H16E 109.5
O1' C16' H16F 109.5
H16D C16' H16F 109.5
H16E C16' H16F 109.5
C19 P1 C17 100.40(12)
C19 P1 C18 108.28(12)
C17 P1 C18 98.17(12)
C19 P1 Rh1 110.03(8)
C17 P1 Rh1 119.60(9)
C18 P1 Rh1 118.34(8)
C1 N1 N2 105.59(18)
C1 N1 Rh1 138.20(16)
N2 N1 Rh1 116.15(14)
C3 N2 N1 110.75(19)
C3 N2 B1 129.7(2)
N1 N2 B1 119.58(18)
C4 N3 N4 107.00(18)
C4 N3 Rh1 137.31(16)
N4 N3 Rh1 115.69(13)
C6 N4 N3 109.57(19)
C6 N4 B1 130.51(19)
N3 N4 B1 119.87(17)
C7 N5 N6 107.10(18)
C7 N5 Rh1 138.03(16)
N6 N5 Rh1 114.86(14)
C9 N6 N5 109.23(19)
C9 N6 B1 128.09(19)
N5 N6 B1 120.75(18)
N2 B1 N6 109.12(19)
N2 B1 N4 109.25(19)
N6 B1 N4 109.87(19)
N2 B1 H1 109.5
N6 B1 H1 109.5
N4 B1 H1 109.5
N1 C1 C2 109.8(2)
N1 C1 C10 125.6(2)
C2 C1 C10 124.6(2)
C3 C2 C1 106.6(2)
C3 C2 H2 126.7
C1 C2 H2 126.7
N2 C3 C2 107.2(2)
N2 C3 C11 123.4(2)
C2 C3 C11 129.4(2)
N3 C4 C5 109.4(2)
N3 C4 C12 123.1(2)
C5 C4 C12 127.5(2)
C6 C5 C4 106.5(2)
C6 C5 H5 126.7
C4 C5 H5 126.7
N4 C6 C5 107.5(2)
N4 C6 C13 123.0(2)
C5 C6 C13 129.4(2)
N5 C7 C8 108.8(2)
N5 C7 C14 127.0(2)
C8 C7 C14 124.0(2)
C9 C8 C7 106.9(2)
C9 C8 H8 126.6
C7 C8 H8 126.6
N6 C9 C8 107.9(2)
N6 C9 C15 123.1(2)
C8 C9 C15 129.0(2)
C1 C10 H10A 109.5
C1 C10 H10B 109.5
H10A C10 H10B 109.5
C1 C10 H10C 109.5
H10A C10 H10C 109.5
H10B C10 H10C 109.5
C3 C11 H11A 109.5
C3 C11 H11B 109.5
H11A C11 H11B 109.5
C3 C11 H11C 109.5
H11A C11 H11C 109.5
H11B C11 H11C 109.5
C4 C12 H12A 109.5
C4 C12 H12B 109.5
H12A C12 H12B 109.5
C4 C12 H12C 109.5
H12A C12 H12C 109.5
H12B C12 H12C 109.5
C6 C13 H13A 109.5
C6 C13 H13B 109.5
H13A C13 H13B 109.5
C6 C13 H13C 109.5
H13A C13 H13C 109.5
H13B C13 H13C 109.5
C7 C14 H14A 109.5
C7 C14 H14B 109.5
H14A C14 H14B 109.5
C7 C14 H14C 109.5
H14A C14 H14C 109.5
H14B C14 H14C 109.5
C9 C15 H15A 109.5
C9 C15 H15B 109.5
H15A C15 H15B 109.5
C9 C15 H15C 109.5
H15A C15 H15C 109.5
H15B C15 H15C 109.5
P1 C17 H17A 109.5
P1 C17 H17B 109.5
H17A C17 H17B 109.5
P1 C17 H17C 109.5
H17A C17 H17C 109.5
H17B C17 H17C 109.5
P1 C18 H18A 109.5
P1 C18 H18B 109.5
H18A C18 H18B 109.5
P1 C18 H18C 109.5
H18A C18 H18C 109.5
H18B C18 H18C 109.5
P1 C19 H19A 109.5
P1 C19 H19B 109.5
H19A C19 H19B 109.5
P1 C19 H19C 109.5
H19A C19 H19C 109.5
H19B C19 H19C 109.5

loop_
_geom_bond_atom_site_label_1
_geom_bond_atom_site_label_2
_geom_bond_distance
Rh1 O1 1.965(3)
Rh1 O1' 1.966(5)
Rh1 N5 2.0855(18)
Rh1 N3 2.1477(18)
Rh1 N1 2.1497(19)
Rh1 P1 2.2756(6)
Rh1 Br1 2.4830(4)
Rh1 Br1' 2.5093(8)
O1 C16 1.410(5)
C16 H16A 0.9800
C16 H16B 0.9800
C16 H16C 0.9800
O1' C16' 1.411(10)
C16' H16D 0.9800
C16' H16E 0.9800
C16' H16F 0.9800
P1 C19 1.809(2)
P1 C17 1.814(2)
P1 C18 1.820(2)
N1 C1 1.349(3)
N1 N2 1.375(3)
N2 C3 1.346(3)
N2 B1 1.521(3)
N3 C4 1.338(3)
N3 N4 1.375(3)
N4 C6 1.358(3)
N4 B1 1.538(3)
N5 C7 1.342(3)
N5 N6 1.381(3)
N6 C9 1.359(3)
N6 B1 1.534(3)
B1 H1 1.0000
C1 C2 1.387(3)
C1 C10 1.499(3)
C2 C3 1.375(4)
C2 H2 0.9500
C3 C11 1.500(3)
C4 C5 1.398(3)
C4 C12 1.486(3)
C5 C6 1.374(3)
C5 H5 0.9500
C6 C13 1.495(3)
C7 C8 1.403(3)
C7 C14 1.487(3)
C8 C9 1.365(4)
C8 H8 0.9500
C9 C15 1.491(3)
C10 H10A 0.9800
C10 H10B 0.9800
C10 H10C 0.9800
C11 H11A 0.9800
C11 H11B 0.9800
C11 H11C 0.9800
C12 H12A 0.9800
C12 H12B 0.9800
C12 H12C 0.9800
C13 H13A 0.9800
C13 H13B 0.9800
C13 H13C 0.9800
C14 H14A 0.9800
C14 H14B 0.9800
C14 H14C 0.9800
C15 H15A 0.9800
C15 H15B 0.9800
C15 H15C 0.9800
C17 H17A 0.9800
C17 H17B 0.9800
C17 H17C 0.9800
C18 H18A 0.9800
C18 H18B 0.9800
C18 H18C 0.9800
C19 H19A 0.9800
C19 H19B 0.9800
C19 H19C 0.9800

loop_
_geom_torsion_atom_site_label_1
_geom_torsion_atom_site_label_2
_geom_torsion_atom_site_label_3
_geom_torsion_atom_site_label_4
_geom_torsion
O1' Rh1 O1 C16 -35.0(4)
N5 Rh1 O1 C16 156.0(3)
N3 Rh1 O1 C16 -120.7(3)
N1 Rh1 O1 C16 -156.4(11)
P1 Rh1 O1 C16 63.8(3)
Br1 Rh1 O1 C16 -28.5(3)
Br1' Rh1 O1 C16 -12.0(4)
O1 Rh1 O1' C16' 25.3(12)
N5 Rh1 O1' C16' 147.8(13)
N3 Rh1 O1' C16' 112.5(11)
N1 Rh1 O1' C16' -158.8(12)
P1 Rh1 O1' C16' -68.8(11)
Br1 Rh1 O1' C16' -10.5(13)
Br1' Rh1 O1' C16' 21.7(11)
O1 Rh1 P1 C19 137.55(13)
O1' Rh1 P1 C19 -120.0(4)
N5 Rh1 P1 C19 52.30(11)
N3 Rh1 P1 C19 43.7(7)
N1 Rh1 P1 C19 -39.42(10)
Br1 Rh1 P1 C19 -129.43(9)
Br1' Rh1 P1 C19 146.40(9)
O1 Rh1 P1 C17 22.20(14)
O1' Rh1 P1 C17 124.6(4)
N5 Rh1 P1 C17 -63.06(12)
N3 Rh1 P1 C17 -71.7(7)
N1 Rh1 P1 C17 -154.77(11)
Br1 Rh1 P1 C17 115.21(10)
Br1' Rh1 P1 C17 31.05(10)
O1 Rh1 P1 C18 -97.28(14)
O1' Rh1 P1 C18 5.2(4)
N5 Rh1 P1 C18 177.47(11)
N3 Rh1 P1 C18 168.8(7)
N1 Rh1 P1 C18 85.75(11)
Br1 Rh1 P1 C18 -4.27(10)
Br1' Rh1 P1 C18 -88.43(10)
O1 Rh1 N1 C1 170.0(11)
O1' Rh1 N1 C1 47.9(4)
N5 Rh1 N1 C1 -142.5(2)
N3 Rh1 N1 C1 134.3(2)
P1 Rh1 N1 C1 -50.2(2)
Br1 Rh1 N1 C1 42.1(2)
Br1' Rh1 N1 C1 52.7(6)
O1 Rh1 N1 N2 -6.7(13)
O1' Rh1 N1 N2 -128.9(4)
N5 Rh1 N1 N2 40.69(15)
N3 Rh1 N1 N2 -42.45(15)
P1 Rh1 N1 N2 133.05(14)
Br1 Rh1 N1 N2 -134.71(14)
Br1' Rh1 N1 N2 -124.1(5)
C1 N1 N2 C3 0.1(2)
Rh1 N1 N2 C3 177.86(15)
C1 N1 N2 B1 -179.28(19)
Rh1 N1 N2 B1 -1.5(2)
O1 Rh1 N3 C4 43.7(2)
O1' Rh1 N3 C4 -58.4(4)
N5 Rh1 N3 C4 129.1(2)
N1 Rh1 N3 C4 -139.0(2)
P1 Rh1 N3 C4 137.8(6)
Br1 Rh1 N3 C4 -49.1(2)
Br1' Rh1 N3 C4 35.1(2)
O1 Rh1 N3 N4 -136.45(17)
O1' Rh1 N3 N4 121.4(4)
N5 Rh1 N3 N4 -51.09(15)
N1 Rh1 N3 N4 40.81(15)
P1 Rh1 N3 N4 -42.4(8)
Br1 Rh1 N3 N4 130.70(14)
Br1' Rh1 N3 N4 -145.10(14)
C4 N3 N4 C6 1.6(2)
Rh1 N3 N4 C6 -178.28(15)
C4 N3 N4 B1 -176.2(2)
Rh1 N3 N4 B1 3.9(2)
O1 Rh1 N5 C7 -35.0(2)
O1' Rh1 N5 C7 -159.2(16)
N3 Rh1 N5 C7 -123.7(2)
N1 Rh1 N5 C7 148.4(2)
P1 Rh1 N5 C7 57.0(2)
Br1 Rh1 N5 C7 -102.2(6)
Br1' Rh1 N5 C7 -33.1(2)
O1 Rh1 N5 N6 146.35(17)
O1' Rh1 N5 N6 22.2(16)
N3 Rh1 N5 N6 57.68(15)
N1 Rh1 N5 N6 -30.19(15)
P1 Rh1 N5 N6 -121.64(14)
Br1 Rh1 N5 N6 79.2(7)
Br1' Rh1 N5 N6 148.24(14)
C7 N5 N6 C9 -2.1(2)
Rh1 N5 N6 C9 176.98(15)
C7 N5 N6 B1 163.4(2)
Rh1 N5 N6 B1 -17.6(2)
C3 N2 B1 N6 123.1(2)
N1 N2 B1 N6 -57.6(3)
C3 N2 B1 N4 -116.8(2)
N1 N2 B1 N4 62.5(3)
C9 N6 B1 N2 -125.9(2)
N5 N6 B1 N2 71.7(3)
C9 N6 B1 N4 114.4(2)
N5 N6 B1 N4 -48.1(3)
C6 N4 B1 N2 118.4(3)
N3 N4 B1 N2 -64.3(3)
C6 N4 B1 N6 -121.9(2)
N3 N4 B1 N6 55.3(3)
N2 N1 C1 C2 0.2(2)
Rh1 N1 C1 C2 -176.79(17)
N2 N1 C1 C10 -178.9(2)
Rh1 N1 C1 C10 4.1(4)
N1 C1 C2 C3 -0.4(3)
C10 C1 C2 C3 178.7(2)
N1 N2 C3 C2 -0.4(3)
B1 N2 C3 C2 178.9(2)
N1 N2 C3 C11 179.8(2)
B1 N2 C3 C11 -0.9(4)
C1 C2 C3 N2 0.5(3)
C1 C2 C3 C11 -179.7(3)
N4 N3 C4 C5 -1.3(3)
Rh1 N3 C4 C5 178.50(17)
N4 N3 C4 C12 179.1(2)
Rh1 N3 C4 C12 -1.0(4)
N3 C4 C5 C6 0.6(3)
C12 C4 C5 C6 -179.9(2)
N3 N4 C6 C5 -1.2(3)
B1 N4 C6 C5 176.3(2)
N3 N4 C6 C13 176.4(2)
B1 N4 C6 C13 -6.1(4)
C4 C5 C6 N4 0.4(3)
C4 C5 C6 C13 -177.0(3)
N6 N5 C7 C8 2.0(2)
Rh1 N5 C7 C8 -176.70(18)
N6 N5 C7 C14 -173.7(2)
Rh1 N5 C7 C14 7.6(4)
N5 C7 C8 C9 -1.2(3)
C14 C7 C8 C9 174.6(2)
N5 N6 C9 C8 1.3(3)
B1 N6 C9 C8 -162.8(2)
N5 N6 C9 C15 -179.3(2)
B1 N6 C9 C15 16.6(4)
C7 C8 C9 N6 -0.1(3)
C7 C8 C9 C15 -179.4(3)
